data_4127593
loop_
_publ_author_name
'Ge, Yao'
'Han, Zhaobin'
'Wang, Zheng'
'Ding, Kuiling'

_publ_section_title
;
 Ir-Catalyzed Double Asymmetric Hydrogenation of
 3,6-Dialkylidene-2,5-diketopiperazines for Enantioselective Synthesis of
 Cyclic Dipeptides.
;
_journal_issue 22
_journal_name_full 'Journal of the American Chemical Society'
_journal_page_first 8981
_journal_page_last 8988
_journal_paper_doi 10.1021/jacs.9b02920
_journal_volume 141
_journal_year 2019
_chemical_formula_sum 'C20 H20 N2 O2'
_chemical_formula_weight 320.38
_space_group_crystal_system monoclinic
_space_group_IT_number 14
_space_group_name_Hall '-P 2ybc'
_space_group_name_H-M_alt 'P 1 21/c 1'
_symmetry_space_group_name_Hall '-P 2ybc'
_symmetry_space_group_name_H-M 'P 1 21/c 1'
_atom_sites_solution_hydrogens geom
_audit_creation_method SHELXL-2013
_cell_angle_alpha 90
_cell_angle_beta 100.429(2)
_cell_angle_gamma 90
_cell_formula_units_Z 4
_cell_length_a 15.2310(7)
_cell_length_b 14.0585(6)
_cell_length_c 7.9797(4)
_cell_measurement_reflns_used 7697
_cell_measurement_temperature 296(2)
_cell_measurement_theta_max 54.863
_cell_measurement_theta_min 5.945
_cell_volume 1680.43(14)
_computing_cell_refinement 'Bruker SAINT'
_computing_data_collection 'Bruker APEX2'
_computing_data_reduction 'Bruker SAINT'
_computing_molecular_graphics 'Bruker SHELXTL'
_computing_publication_material 'Bruker SHELXTL'
_computing_structure_refinement 'SHELXL-2013 (Sheldrick, 2013)'
_computing_structure_solution 'SHELXS-97 (Sheldrick 2008)'
_diffrn_ambient_temperature 296(2)
_diffrn_measured_fraction_theta_full 0.987
_diffrn_measured_fraction_theta_max 0.988
_diffrn_measurement_device_type 'Bruker APEX-II CCD'
_diffrn_measurement_method '\f and \w scans'
_diffrn_radiation_type MoK\a
_diffrn_radiation_wavelength 0.71073
_diffrn_reflns_av_R_equivalents 0.0359
_diffrn_reflns_av_unetI/netI 0.0252
_diffrn_reflns_Laue_measured_fraction_full 0.987
_diffrn_reflns_Laue_measured_fraction_max 0.988
_diffrn_reflns_limit_h_max 16
_diffrn_reflns_limit_h_min -18
_diffrn_reflns_limit_k_max 17
_diffrn_reflns_limit_k_min -17
_diffrn_reflns_limit_l_max 9
_diffrn_reflns_limit_l_min -9
_diffrn_reflns_number 17379
_diffrn_reflns_point_group_measured_fraction_full 0.987
_diffrn_reflns_point_group_measured_fraction_max 0.988
_diffrn_reflns_theta_full 25.242
_diffrn_reflns_theta_max 26.000
_diffrn_reflns_theta_min 3.082
_exptl_absorpt_coefficient_mu 0.083
_exptl_absorpt_correction_T_max 0.7456
_exptl_absorpt_correction_T_min 0.6499
_exptl_absorpt_correction_type multi-scan
_exptl_absorpt_process_details sadabs
_exptl_crystal_colour colorless
_exptl_crystal_density_diffrn 1.266
_exptl_crystal_description prismatic
_exptl_crystal_F_000 680
_exptl_crystal_size_max 0.200
_exptl_crystal_size_mid 0.170
_exptl_crystal_size_min 0.130
_refine_diff_density_max 0.138
_refine_diff_density_min -0.120
_refine_diff_density_rms 0.025
_refine_ls_extinction_coef 0.038(6)
_refine_ls_extinction_expression Fc^*^=kFc[1+0.001xFc^2^\l^3^/sin(2\q)]^-1/4^
_refine_ls_extinction_method SHELXL
_refine_ls_goodness_of_fit_ref 1.034
_refine_ls_hydrogen_treatment constr
_refine_ls_matrix_type full
_refine_ls_number_parameters 220
_refine_ls_number_reflns 3262
_refine_ls_number_restraints 0
_refine_ls_restrained_S_all 1.034
_refine_ls_R_factor_all 0.0491
_refine_ls_R_factor_gt 0.0397
_refine_ls_shift/su_max 0.000
_refine_ls_shift/su_mean 0.000
_refine_ls_structure_factor_coef Fsqd
_refine_ls_weighting_details 'w=1/[\s^2^(Fo^2^)+(0.0369P)^2^+0.3807P] where P=(Fo^2^+2Fc^2^)/3'
_refine_ls_weighting_scheme calc
_refine_ls_wR_factor_gt 0.0930
_refine_ls_wR_factor_ref 0.1000
_reflns_Friedel_coverage 0.000
_reflns_number_gt 2737
_reflns_number_total 3262
_reflns_threshold_expression 'I > 2\s(I)'
_cod_data_source_file ja9b02920_si_004.cif
_cod_data_source_block d8v18766
_cod_database_code 4127593
_shelx_space_group_comment
; 
The symmetry employed for this shelxl refinement is uniquely defined 
by the following loop, which should always be used as a source of 
symmetry information in preference to the above space-group names. 
They are only intended as comments. 
;
_shelx_estimated_absorpt_t_min 0.984
_shelx_estimated_absorpt_t_max 0.989
_shelxl_version_number 2013-4

loop_
_space_group_symop_operation_xyz
'x, y, z'
'-x, y+1/2, -z+1/2'
'-x, -y, -z'
'x, -y-1/2, z-1/2'

loop_
_atom_site_label
_atom_site_type_symbol
_atom_site_fract_x
_atom_site_fract_y
_atom_site_fract_z
_atom_site_U_iso_or_equiv
_atom_site_adp_type
_atom_site_occupancy
_atom_site_site_symmetry_order
_atom_site_calc_flag
_atom_site_refinement_flags_posn
_atom_site_refinement_flags_adp
O1 O 0.43194(7) 0.38373(7) 0.59715(12) 0.0615(3) Uani 1 1 d . .
O2 O 0.38706(7) 0.58341(7) 0.02684(13) 0.0585(3) Uani 1 1 d . .
N1 N 0.45092(6) 0.39443(7) 0.32486(13) 0.0410(3) Uani 1 1 d . .
N2 N 0.34370(6) 0.55683(7) 0.27894(13) 0.0404(3) Uani 1 1 d . .
C1 C 0.41307(8) 0.42090(9) 0.45610(16) 0.0414(3) Uani 1 1 d . .
C2 C 0.34394(8) 0.49850(8) 0.42312(16) 0.0394(3) Uani 1 1 d . .
C3 C 0.38634(8) 0.53189(9) 0.15009(17) 0.0431(3) Uani 1 1 d . .
C4 C 0.42879(8) 0.43514(9) 0.15500(17) 0.0444(3) Uani 1 1 d . .
H4 H 0.4852 0.4431 0.1139 0.053 Uiso 1 1 calc R U
C5 C 0.36972(10) 0.36843(11) 0.02669(18) 0.0535(4) Uani 1 1 d . .
H5A H 0.3705 0.3909 -0.0880 0.064 Uiso 1 1 calc R U
H5B H 0.3955 0.3051 0.0369 0.064 Uiso 1 1 calc R U
C6 C 0.27454(9) 0.36234(10) 0.05207(16) 0.0466(3) Uani 1 1 d . .
C7 C 0.24707(11) 0.29490(12) 0.1570(2) 0.0660(4) Uani 1 1 d . .
H7 H 0.2879 0.2508 0.2120 0.079 Uiso 1 1 calc R U
C8 C 0.15946(13) 0.29203(15) 0.1815(3) 0.0828(6) Uani 1 1 d . .
H8 H 0.1421 0.2463 0.2531 0.099 Uiso 1 1 calc R U
C9 C 0.09833(12) 0.35559(15) 0.1018(2) 0.0737(5) Uani 1 1 d . .
H9 H 0.0396 0.3533 0.1189 0.088 Uiso 1 1 calc R U
C10 C 0.12389(10) 0.42266(12) -0.0035(2) 0.0636(4) Uani 1 1 d . .
H10 H 0.0825 0.4662 -0.0585 0.076 Uiso 1 1 calc R U
C11 C 0.21112(10) 0.42591(11) -0.02830(19) 0.0548(4) Uani 1 1 d . .
H11 H 0.2277 0.4718 -0.1005 0.066 Uiso 1 1 calc R U
C12 C 0.29114(9) 0.50772(10) 0.53838(18) 0.0491(3) Uani 1 1 d . .
H12 H 0.3082 0.4699 0.6343 0.059 Uiso 1 1 calc R U
C13 C 0.21110(9) 0.56584(9) 0.54462(17) 0.0453(3) Uani 1 1 d . .
C14 C 0.20807(10) 0.62314(10) 0.68457(19) 0.0503(3) Uani 1 1 d . .
H14 H 0.2582 0.6283 0.7700 0.060 Uiso 1 1 calc R U
C15 C 0.13165(12) 0.67264(11) 0.6990(2) 0.0651(4) Uani 1 1 d . .
H15 H 0.1309 0.7113 0.7932 0.078 Uiso 1 1 calc R U
C16 C 0.05700(12) 0.66512(14) 0.5754(3) 0.0757(5) Uani 1 1 d . .
H16 H 0.0054 0.6984 0.5856 0.091 Uiso 1 1 calc R U
C17 C 0.05860(11) 0.60861(16) 0.4372(3) 0.0824(6) Uani 1 1 d . .
H17 H 0.0079 0.6034 0.3531 0.099 Uiso 1 1 calc R U
C18 C 0.13511(11) 0.55896(13) 0.4208(2) 0.0674(4) Uani 1 1 d . .
H18 H 0.1354 0.5207 0.3257 0.081 Uiso 1 1 calc R U
C19 C 0.51687(9) 0.31786(10) 0.34605(19) 0.0510(4) Uani 1 1 d . .
H19A H 0.4902 0.2612 0.2921 0.077 Uiso 1 1 calc R U
H19B H 0.5371 0.3060 0.4653 0.077 Uiso 1 1 calc R U
H19C H 0.5667 0.3361 0.2947 0.077 Uiso 1 1 calc R U
C20 C 0.30052(10) 0.65013(10) 0.2655(2) 0.0547(4) Uani 1 1 d . .
H20A H 0.3011 0.6752 0.3776 0.082 Uiso 1 1 calc R U
H20B H 0.2399 0.6439 0.2069 0.082 Uiso 1 1 calc R U
H20C H 0.3322 0.6925 0.2033 0.082 Uiso 1 1 calc R U

loop_
_atom_site_aniso_label
_atom_site_aniso_U_11
_atom_site_aniso_U_22
_atom_site_aniso_U_33
_atom_site_aniso_U_23
_atom_site_aniso_U_13
_atom_site_aniso_U_12
O1 0.0799(7) 0.0600(6) 0.0457(6) 0.0127(5) 0.0140(5) 0.0236(5)
O2 0.0584(6) 0.0637(6) 0.0582(6) 0.0226(5) 0.0230(5) 0.0038(5)
N1 0.0372(5) 0.0417(6) 0.0456(6) 0.0026(5) 0.0113(4) 0.0047(4)
N2 0.0389(5) 0.0369(5) 0.0475(6) 0.0077(5) 0.0132(5) 0.0020(4)
C1 0.0439(7) 0.0375(6) 0.0435(7) 0.0026(5) 0.0094(5) 0.0006(5)
C2 0.0427(6) 0.0356(6) 0.0409(7) 0.0017(5) 0.0097(5) -0.0001(5)
C3 0.0362(6) 0.0481(7) 0.0470(7) 0.0083(6) 0.0129(5) -0.0035(5)
C4 0.0390(6) 0.0525(8) 0.0460(7) 0.0058(6) 0.0190(5) 0.0038(5)
C5 0.0602(8) 0.0599(9) 0.0426(8) -0.0031(6) 0.0151(6) 0.0102(7)
C6 0.0558(8) 0.0459(7) 0.0370(7) -0.0042(5) 0.0056(6) -0.0030(6)
C7 0.0709(10) 0.0583(9) 0.0639(10) 0.0152(8) -0.0006(8) -0.0092(8)
C8 0.0787(12) 0.0880(13) 0.0816(13) 0.0216(11) 0.0141(10) -0.0295(11)
C9 0.0573(9) 0.0910(13) 0.0742(11) -0.0107(10) 0.0154(8) -0.0217(9)
C10 0.0550(9) 0.0658(10) 0.0671(10) -0.0076(8) 0.0035(7) 0.0014(7)
C11 0.0596(9) 0.0530(8) 0.0513(8) 0.0055(7) 0.0092(7) -0.0006(7)
C12 0.0593(8) 0.0463(7) 0.0451(7) 0.0063(6) 0.0184(6) 0.0097(6)
C13 0.0500(7) 0.0433(7) 0.0465(7) 0.0054(6) 0.0191(6) 0.0023(6)
C14 0.0546(8) 0.0447(7) 0.0550(8) 0.0004(6) 0.0187(6) 0.0001(6)
C15 0.0753(11) 0.0524(9) 0.0771(11) 0.0014(8) 0.0388(9) 0.0123(8)
C16 0.0601(10) 0.0815(12) 0.0939(14) 0.0261(11) 0.0366(10) 0.0232(9)
C17 0.0509(9) 0.1098(16) 0.0837(13) 0.0177(12) 0.0046(9) 0.0045(10)
C18 0.0650(10) 0.0776(11) 0.0588(10) -0.0059(8) 0.0093(8) -0.0004(8)
C19 0.0418(7) 0.0470(7) 0.0647(9) 0.0009(7) 0.0111(6) 0.0087(6)
C20 0.0590(8) 0.0406(7) 0.0673(9) 0.0120(7) 0.0193(7) 0.0084(6)

loop_
_atom_type_symbol
_atom_type_description
_atom_type_scat_dispersion_real
_atom_type_scat_dispersion_imag
_atom_type_scat_source
C C 0.0033 0.0016 'International Tables Vol C Tables 4.2.6.8 and 6.1.1.4'
H H 0.0000 0.0000 'International Tables Vol C Tables 4.2.6.8 and 6.1.1.4'
N N 0.0061 0.0033 'International Tables Vol C Tables 4.2.6.8 and 6.1.1.4'
O O 0.0106 0.0060 'International Tables Vol C Tables 4.2.6.8 and 6.1.1.4'

loop_
_geom_angle_atom_site_label_1
_geom_angle_atom_site_label_2
_geom_angle_atom_site_label_3
_geom_angle
C1 N1 C4 124.12(10)
C1 N1 C19 119.97(11)
C4 N1 C19 115.89(10)
C3 N2 C2 122.40(10)
C3 N2 C20 116.53(11)
C2 N2 C20 121.00(11)
O1 C1 N1 122.53(12)
O1 C1 C2 120.60(11)
N1 C1 C2 116.87(11)
C12 C2 N2 126.35(11)
C12 C2 C1 116.09(11)
N2 C2 C1 117.49(10)
O2 C3 N2 122.08(12)
O2 C3 C4 119.36(12)
N2 C3 C4 118.44(11)
N1 C4 C3 113.99(10)
N1 C4 C5 112.74(11)
C3 C4 C5 109.55(11)
N1 C4 H4 106.7
C3 C4 H4 106.7
C5 C4 H4 106.7
C6 C5 C4 113.84(11)
C6 C5 H5A 108.8
C4 C5 H5A 108.8
C6 C5 H5B 108.8
C4 C5 H5B 108.8
H5A C5 H5B 107.7
C7 C6 C11 117.51(14)
C7 C6 C5 121.82(13)
C11 C6 C5 120.66(13)
C6 C7 C8 120.80(16)
C6 C7 H7 119.6
C8 C7 H7 119.6
C9 C8 C7 120.66(16)
C9 C8 H8 119.7
C7 C8 H8 119.7
C8 C9 C10 119.56(16)
C8 C9 H9 120.2
C10 C9 H9 120.2
C9 C10 C11 120.04(16)
C9 C10 H10 120.0
C11 C10 H10 120.0
C10 C11 C6 121.43(14)
C10 C11 H11 119.3
C6 C11 H11 119.3
C2 C12 C13 133.01(13)
C2 C12 H12 113.5
C13 C12 H12 113.5
C18 C13 C14 118.13(13)
C18 C13 C12 121.79(13)
C14 C13 C12 119.84(13)
C15 C14 C13 120.85(15)
C15 C14 H14 119.6
C13 C14 H14 119.6
C16 C15 C14 120.34(16)
C16 C15 H15 119.8
C14 C15 H15 119.8
C17 C16 C15 119.62(15)
C17 C16 H16 120.2
C15 C16 H16 120.2
C16 C17 C18 120.59(17)
C16 C17 H17 119.7
C18 C17 H17 119.7
C13 C18 C17 120.46(17)
C13 C18 H18 119.8
C17 C18 H18 119.8
N1 C19 H19A 109.5
N1 C19 H19B 109.5
H19A C19 H19B 109.5
N1 C19 H19C 109.5
H19A C19 H19C 109.5
H19B C19 H19C 109.5
N2 C20 H20A 109.5
N2 C20 H20B 109.5
H20A C20 H20B 109.5
N2 C20 H20C 109.5
H20A C20 H20C 109.5
H20B C20 H20C 109.5

loop_
_geom_bond_atom_site_label_1
_geom_bond_atom_site_label_2
_geom_bond_distance
O1 C1 1.2269(15)
O2 C3 1.2230(15)
N1 C1 1.3365(16)
N1 C4 1.4537(16)
N1 C19 1.4611(15)
N2 C3 1.3578(16)
N2 C2 1.4124(15)
N2 C20 1.4626(16)
C1 C2 1.5060(17)
C2 C12 1.3331(18)
C3 C4 1.5034(18)
C4 C5 1.550(2)
C4 H4 0.9800
C5 C6 1.502(2)
C5 H5A 0.9700
C5 H5B 0.9700
C6 C7 1.379(2)
C6 C11 1.385(2)
C7 C8 1.384(2)
C7 H7 0.9300
C8 C9 1.362(3)
C8 H8 0.9300
C9 C10 1.366(2)
C9 H9 0.9300
C10 C11 1.379(2)
C10 H10 0.9300
C11 H11 0.9300
C12 C13 1.4760(19)
C12 H12 0.9300
C13 C18 1.383(2)
C13 C14 1.3845(19)
C14 C15 1.379(2)
C14 H14 0.9300
C15 C16 1.368(3)
C15 H15 0.9300
C16 C17 1.363(3)
C16 H16 0.9300
C17 C18 1.385(3)
C17 H17 0.9300
C18 H18 0.9300
C19 H19A 0.9600
C19 H19B 0.9600
C19 H19C 0.9600
C20 H20A 0.9600
C20 H20B 0.9600
C20 H20C 0.9600

loop_
_geom_hbond_atom_site_label_D
_geom_hbond_atom_site_label_H
_geom_hbond_atom_site_label_A
_geom_hbond_distance_DH
_geom_hbond_distance_HA
_geom_hbond_distance_DA
_geom_hbond_angle_DHA
_geom_hbond_site_symmetry_A
C4 H4 O2 0.98 2.44 3.3932(15) 162.8 3_665
C19 H19A O1 0.96 2.62 3.5665(17) 169.2 4_565

loop_
_geom_torsion_atom_site_label_1
_geom_torsion_atom_site_label_2
_geom_torsion_atom_site_label_3
_geom_torsion_atom_site_label_4
_geom_torsion
C4 N1 C1 O1 178.47(12)
C19 N1 C1 O1 0.62(19)
C4 N1 C1 C2 -0.56(18)
C19 N1 C1 C2 -178.41(11)
C3 N2 C2 C12 -166.38(13)
C20 N2 C2 C12 16.6(2)
C3 N2 C2 C1 16.74(17)
C20 N2 C2 C1 -160.26(12)
O1 C1 C2 C12 -15.44(19)
N1 C1 C2 C12 163.61(12)
O1 C1 C2 N2 161.77(12)
N1 C1 C2 N2 -19.18(16)
C2 N2 C3 O2 -178.83(12)
C20 N2 C3 O2 -1.71(18)
C2 N2 C3 C4 5.13(17)
C20 N2 C3 C4 -177.74(11)
C1 N1 C4 C3 21.45(17)
C19 N1 C4 C3 -160.62(11)
C1 N1 C4 C5 -104.26(14)
C19 N1 C4 C5 73.67(13)
O2 C3 C4 N1 160.23(11)
N2 C3 C4 N1 -23.62(16)
O2 C3 C4 C5 -72.40(15)
N2 C3 C4 C5 103.75(13)
N1 C4 C5 C6 73.63(14)
C3 C4 C5 C6 -54.45(15)
C4 C5 C6 C7 -90.38(17)
C4 C5 C6 C11 88.69(16)
C11 C6 C7 C8 -0.6(2)
C5 C6 C7 C8 178.51(15)
C6 C7 C8 C9 0.3(3)
C7 C8 C9 C10 0.1(3)
C8 C9 C10 C11 -0.1(3)
C9 C10 C11 C6 -0.2(2)
C7 C6 C11 C10 0.6(2)
C5 C6 C11 C10 -178.56(14)
N2 C2 C12 C13 10.7(3)
C1 C2 C12 C13 -172.33(14)
C2 C12 C13 C18 58.1(2)
C2 C12 C13 C14 -127.49(17)
C18 C13 C14 C15 -0.6(2)
C12 C13 C14 C15 -175.21(13)
C13 C14 C15 C16 0.7(2)
C14 C15 C16 C17 -0.3(3)
C15 C16 C17 C18 -0.1(3)
C14 C13 C18 C17 0.3(2)
C12 C13 C18 C17 174.73(15)
C16 C17 C18 C13 0.1(3)
